data_7048142
loop_
_publ_author_name
'Zheng, Kai'
'Liu, Ziqi'
'Jiang, Yefei'
'Guo, Penghu'
'Li, Haoran'
'Zeng, Chenghui'
'Ng, Seik Weng'
'Zhong, Shengliang'

_publ_section_title
;
 Ultrahigh luminescence quantum yield lanthanide coordination polymer as a
 multifunctional sensor.
;
_journal_issue 48
_journal_name_full 'Dalton transactions (Cambridge, England : 2003)'
_journal_page_first 17432
_journal_page_last 17440
_journal_paper_doi 10.1039/c8dt03832e
_journal_volume 47
_journal_year 2018
_chemical_formula_moiety 'Eu K (H2 O)2 (C13 H8 Cl F N O3)4, (H2 O)'
_chemical_formula_sum 'C52 H38 Cl4 Er F4 K N4 O15'
_chemical_formula_weight 1383.02
_space_group_crystal_system triclinic
_space_group_IT_number 2
_space_group_name_Hall '-P 1'
_space_group_name_H-M_alt 'P -1'
_symmetry_space_group_name_Hall '-P 1'
_symmetry_space_group_name_H-M 'P -1'
_atom_sites_solution_hydrogens mixed
_audit_creation_method SHELXL-2014/6
_audit_update_record
;
2018-07-10 deposited with the CCDC.
2018-11-19 downloaded from the CCDC.
;
_cell_angle_alpha 74.868(4)
_cell_angle_beta 86.659(4)
_cell_angle_gamma 72.952(4)
_cell_formula_units_Z 2
_cell_length_a 10.0569(5)
_cell_length_b 12.7687(6)
_cell_length_c 21.6123(9)
_cell_measurement_reflns_used 9279
_cell_measurement_temperature 293(2)
_cell_measurement_theta_max 27.5130
_cell_measurement_theta_min 3.7590
_cell_volume 2560.9(2)
_computing_structure_refinement 'SHELXL-2014/6 (Sheldrick, 2014)'
_diffrn_ambient_temperature 293(2)
_diffrn_measured_fraction_theta_full 0.998
_diffrn_measured_fraction_theta_max 0.959
_diffrn_measurement_device_type 'SuperNova, Single source at offset/far, EosS2'
_diffrn_radiation_type MoK\a
_diffrn_radiation_wavelength 0.71073
_diffrn_reflns_av_R_equivalents 0.0405
_diffrn_reflns_av_unetI/netI 0.0683
_diffrn_reflns_Laue_measured_fraction_full 0.998
_diffrn_reflns_Laue_measured_fraction_max 0.959
_diffrn_reflns_limit_h_max 13
_diffrn_reflns_limit_h_min -12
_diffrn_reflns_limit_k_max 16
_diffrn_reflns_limit_k_min -16
_diffrn_reflns_limit_l_max 28
_diffrn_reflns_limit_l_min -26
_diffrn_reflns_number 23652
_diffrn_reflns_point_group_measured_fraction_full 0.998
_diffrn_reflns_point_group_measured_fraction_max 0.959
_diffrn_reflns_theta_full 25.242
_diffrn_reflns_theta_max 27.621
_diffrn_reflns_theta_min 3.391
_exptl_absorpt_coefficient_mu 2.019
_exptl_absorpt_correction_T_max 1
_exptl_absorpt_correction_T_min 0.294
_exptl_absorpt_correction_type gaussian
_exptl_crystal_colour colorless
_exptl_crystal_density_diffrn 1.794
_exptl_crystal_description prism
_exptl_crystal_F_000 1378
_exptl_crystal_size_max 0.550
_exptl_crystal_size_mid 0.350
_exptl_crystal_size_min 0.250
_refine_diff_density_max 1.890
_refine_diff_density_min -1.785
_refine_diff_density_rms 0.132
_refine_ls_extinction_method none
_refine_ls_goodness_of_fit_ref 1.083
_refine_ls_hydrogen_treatment constr
_refine_ls_matrix_type full
_refine_ls_number_parameters 730
_refine_ls_number_reflns 11405
_refine_ls_number_restraints 0
_refine_ls_restrained_S_all 1.083
_refine_ls_R_factor_all 0.0764
_refine_ls_R_factor_gt 0.0607
_refine_ls_shift/su_max 0.001
_refine_ls_shift/su_mean 0.001
_refine_ls_structure_factor_coef Fsqd
_refine_ls_weighting_details 'w=1/[\s^2^(Fo^2^)+(0.0646P)^2^+6.1032P] where P=(Fo^2^+2Fc^2^)/3'
_refine_ls_weighting_scheme calc
_refine_ls_wR_factor_gt 0.1415
_refine_ls_wR_factor_ref 0.1516
_reflns_number_gt 9458
_reflns_number_total 11405
_reflns_threshold_expression 'I > 2\s(I)'
_cod_data_source_file c8dt03832e2.cif
_cod_data_source_block 2e
_cod_depositor_comments 'Adding full bibliography for 7048136--7048145.cif.'
_cod_database_code 7048142
_shelx_estimated_absorpt_t_min 0.403
_shelx_estimated_absorpt_t_max 0.632
_shelxl_version_number 2014/6

loop_
_space_group_symop_operation_xyz
'x, y, z'
'-x, -y, -z'

loop_
_atom_site_label
_atom_site_type_symbol
_atom_site_fract_x
_atom_site_fract_y
_atom_site_fract_z
_atom_site_U_iso_or_equiv
_atom_site_adp_type
_atom_site_occupancy
_atom_site_site_symmetry_order
_atom_site_calc_flag
_atom_site_refinement_flags_posn
_atom_site_refinement_flags_adp
Er1 Er 0.38840(3) 0.51162(2) 0.24319(2) 0.03145(10) Uani 1 1 d . .
K1 K 0.7989(3) 0.5493(2) 0.25780(14) 0.0978(8) Uani 1 1 d . .
Cl1 Cl -0.2125(2) 1.04600(19) 0.39677(11) 0.0645(6) Uani 1 1 d . .
Cl2 Cl 0.5511(2) 0.74231(18) 0.57825(10) 0.0582(5) Uani 1 1 d . .
Cl3 Cl 0.90751(19) 0.18023(17) -0.04200(10) 0.0553(5) Uani 1 1 d . .
Cl4 Cl 0.2791(2) -0.03813(18) 0.10615(11) 0.0635(6) Uani 1 1 d . .
F1 F -0.2282(4) 0.8713(4) 0.3366(3) 0.0691(14) Uani 1 1 d . .
F2 F 0.6988(5) 0.6740(5) 0.4687(2) 0.0681(14) Uani 1 1 d . .
F3 F 0.9504(4) 0.2877(4) 0.0553(2) 0.0614(12) Uani 1 1 d . .
F4 F 0.1106(4) 0.1378(4) 0.1631(3) 0.0655(13) Uani 1 1 d . .
O1 O 0.6090(6) 0.7674(5) 0.2309(4) 0.0731(19) Uani 1 1 d . .
O2 O 0.5026(5) 0.6465(4) 0.2162(2) 0.0396(10) Uani 1 1 d . .
O3 O 0.2243(5) 0.6944(3) 0.2463(2) 0.0375(10) Uani 1 1 d . .
O4 O 0.0037(5) 0.5262(5) 0.3547(2) 0.0535(14) Uani 1 1 d . .
O5 O 0.2051(5) 0.4727(4) 0.3070(2) 0.0382(10) Uani 1 1 d . .
O6 O 0.4241(4) 0.5359(4) 0.3432(2) 0.0361(10) Uani 1 1 d . .
O7 O 0.0873(5) 0.5350(5) 0.0962(2) 0.0536(14) Uani 1 1 d . .
O8 O 0.2267(5) 0.5534(4) 0.1651(2) 0.0434(11) Uani 1 1 d . .
O9 O 0.5060(4) 0.4766(4) 0.14606(19) 0.0348(10) Uani 1 1 d . .
O10 O 0.8207(5) 0.2737(5) 0.2708(3) 0.0702(18) Uani 1 1 d . .
O11 O 0.6132(5) 0.3932(4) 0.2754(2) 0.0376(10) Uani 1 1 d . .
O12 O 0.3895(5) 0.3293(4) 0.2483(2) 0.0423(11) Uani 1 1 d . .
O1W O 0.8964(9) 0.4451(7) 0.1680(4) 0.105(3) Uani 1 1 d . .
H11 H 0.9561 0.4734 0.1470 0.157 Uiso 1 1 d R U
H12 H 0.9334 0.3759 0.1848 0.157 Uiso 1 1 d R U
O2W O 0.9562(6) 0.6882(5) 0.1887(3) 0.0751(19) Uani 1 1 d . .
H21 H 1.0183 0.6891 0.2128 0.113 Uiso 1 1 d R U
H22 H 0.9935 0.6628 0.1578 0.113 Uiso 1 1 d R U
O3W O 1.0844(7) 0.2759(5) 0.3142(3) 0.0775(19) Uani 1 1 d . .
H31 H 1.1026 0.3378 0.3089 0.116 Uiso 1 1 d R U
H32 H 1.0041 0.2890 0.2993 0.116 Uiso 1 1 d R U
N1 N 0.2906(6) 0.9355(4) 0.3236(3) 0.0369(12) Uani 1 1 d . .
N2 N 0.1674(6) 0.6392(5) 0.4834(2) 0.0368(12) Uani 1 1 d . .
N3 N 0.3980(5) 0.3533(4) 0.0056(3) 0.0346(12) Uani 1 1 d . .
N4 N 0.6717(5) 0.0750(4) 0.1882(3) 0.0371(12) Uani 1 1 d . .
C1 C 0.5064(7) 0.7318(5) 0.2355(3) 0.0408(16) Uani 1 1 d . .
C2 C 0.3927(7) 0.8736(5) 0.2933(3) 0.0377(14) Uani 1 1 d . .
H2 H 0.4791 0.8871 0.2912 0.045 Uiso 1 1 calc R U
C3 C 0.3787(6) 0.7928(5) 0.2653(3) 0.0335(13) Uani 1 1 d . .
C4 C 0.2471(6) 0.7700(5) 0.2670(3) 0.0306(12) Uani 1 1 d . .
C5 C 0.1345(6) 0.8410(5) 0.2981(3) 0.0339(13) Uani 1 1 d . .
C6 C 0.0021(7) 0.8247(6) 0.3023(3) 0.0411(15) Uani 1 1 d . .
H6 H -0.0149 0.7706 0.2847 0.049 Uiso 1 1 calc R U
C7 C -0.1019(7) 0.8879(6) 0.3321(4) 0.0460(17) Uani 1 1 d . .
C8 C -0.0786(7) 0.9700(6) 0.3583(3) 0.0430(16) Uani 1 1 d . .
C9 C 0.0488(7) 0.9890(6) 0.3547(3) 0.0414(16) Uani 1 1 d . .
H9 H 0.0629 1.0453 0.3713 0.050 Uiso 1 1 calc R U
C10 C 0.1591(7) 0.9222(5) 0.3253(3) 0.0355(14) Uani 1 1 d . .
C11 C 0.3164(7) 1.0194(6) 0.3529(4) 0.0442(16) Uani 1 1 d . .
H11A H 0.2751 1.0990 0.3304 0.053 Uiso 1 1 calc R U
C12 C 0.3232(8) 0.9941(7) 0.4236(4) 0.056(2) Uani 1 1 d . .
H12A H 0.3118 0.9220 0.4481 0.068 Uiso 1 1 calc R U
H12B H 0.2853 1.0565 0.4433 0.068 Uiso 1 1 calc R U
C13 C 0.4515(9) 0.9928(8) 0.3857(5) 0.070(3) Uani 1 1 d . .
H13A H 0.4918 1.0543 0.3824 0.084 Uiso 1 1 calc R U
H13B H 0.5183 0.9198 0.3871 0.084 Uiso 1 1 calc R U
C14 C 0.1299(7) 0.5166(5) 0.3475(3) 0.0340(13) Uani 1 1 d . .
C15 C 0.1228(7) 0.5961(5) 0.4409(3) 0.0391(15) Uani 1 1 d . .
H15 H 0.0324 0.5905 0.4447 0.047 Uiso 1 1 calc R U
C16 C 0.2018(7) 0.5594(5) 0.3919(3) 0.0322(13) Uani 1 1 d . .
C17 C 0.3402(6) 0.5661(5) 0.3854(3) 0.0297(12) Uani 1 1 d . .
C18 C 0.3890(7) 0.6121(5) 0.4326(3) 0.0318(13) Uani 1 1 d . .
C19 C 0.5228(7) 0.6224(6) 0.4287(3) 0.0391(15) Uani 1 1 d . .
H19 H 0.5806 0.6011 0.3962 0.047 Uiso 1 1 calc R U
C20 C 0.5701(7) 0.6641(6) 0.4726(3) 0.0390(15) Uani 1 1 d . .
C21 C 0.4856(7) 0.6949(5) 0.5224(3) 0.0378(15) Uani 1 1 d . .
C22 C 0.3547(7) 0.6848(5) 0.5273(3) 0.0372(14) Uani 1 1 d . .
H22A H 0.2993 0.7041 0.5609 0.045 Uiso 1 1 calc R U
C23 C 0.3025(7) 0.6454(5) 0.4817(3) 0.0316(13) Uani 1 1 d . .
C24 C 0.0738(8) 0.6744(6) 0.5335(3) 0.0457(17) Uani 1 1 d . .
H24 H 0.0882 0.6206 0.5758 0.055 Uiso 1 1 calc R U
C25 C -0.0713(8) 0.7421(8) 0.5159(4) 0.062(2) Uani 1 1 d . .
H25A H -0.1428 0.7282 0.5464 0.075 Uiso 1 1 calc R U
H25B H -0.0997 0.7617 0.4712 0.075 Uiso 1 1 calc R U
C26 C 0.0283(8) 0.7958(7) 0.5332(5) 0.064(2) Uani 1 1 d . .
H26A H 0.0608 0.8481 0.4991 0.077 Uiso 1 1 calc R U
H26B H 0.0177 0.8146 0.5742 0.077 Uiso 1 1 calc R U
C27 C 0.2047(7) 0.5187(5) 0.1186(3) 0.0349(14) Uani 1 1 d . .
C28 C 0.3007(6) 0.4126(5) 0.0384(3) 0.0335(13) Uani 1 1 d . .
H28 H 0.2080 0.4262 0.0275 0.040 Uiso 1 1 calc R U
C29 C 0.3285(6) 0.4547(5) 0.0870(3) 0.0285(12) Uani 1 1 d . .
C30 C 0.4679(6) 0.4408(5) 0.1035(3) 0.0302(12) Uani 1 1 d . .
C31 C 0.5751(6) 0.3780(5) 0.0665(3) 0.0292(12) Uani 1 1 d . .
C32 C 0.7148(6) 0.3620(5) 0.0779(3) 0.0348(14) Uani 1 1 d . .
H32A H 0.7405 0.3915 0.1088 0.042 Uiso 1 1 calc R U
C33 C 0.8141(6) 0.3039(6) 0.0445(3) 0.0380(14) Uani 1 1 d . .
C34 C 0.7785(7) 0.2587(5) -0.0028(3) 0.0382(15) Uani 1 1 d . .
C35 C 0.6418(7) 0.2773(5) -0.0173(3) 0.0369(14) Uani 1 1 d . .
H35 H 0.6176 0.2514 -0.0502 0.044 Uiso 1 1 calc R U
C36 C 0.5375(6) 0.3360(5) 0.0181(3) 0.0297(12) Uani 1 1 d . .
C37 C 0.3556(8) 0.3193(7) -0.0481(4) 0.0484(18) Uani 1 1 d . .
H37 H 0.3664 0.3664 -0.0907 0.058 Uiso 1 1 calc R U
C38 C 0.2363(8) 0.2758(7) -0.0413(4) 0.061(2) Uani 1 1 d . .
H38A H 0.1751 0.2967 -0.0783 0.073 Uiso 1 1 calc R U
H38B H 0.1905 0.2674 -0.0003 0.073 Uiso 1 1 calc R U
C39 C 0.3791(9) 0.2002(8) -0.0441(5) 0.067(3) Uani 1 1 d . .
H39A H 0.4205 0.1457 -0.0048 0.081 Uiso 1 1 calc R U
H39B H 0.4051 0.1750 -0.0829 0.081 Uiso 1 1 calc R U
C40 C 0.6923(7) 0.3044(5) 0.2633(3) 0.0379(14) Uani 1 1 d . .
C41 C 0.7147(7) 0.1424(5) 0.2169(3) 0.0368(14) Uani 1 1 d . .
H41 H 0.8099 0.1274 0.2232 0.044 Uiso 1 1 calc R U
C42 C 0.6276(6) 0.2311(5) 0.2372(3) 0.0327(13) Uani 1 1 d . .
C43 C 0.4808(6) 0.2516(5) 0.2314(3) 0.0299(12) Uani 1 1 d . .
C44 C 0.4353(6) 0.1772(5) 0.2025(3) 0.0318(13) Uani 1 1 d . .
C45 C 0.2914(7) 0.1933(5) 0.1957(3) 0.0378(14) Uani 1 1 d . .
H45 H 0.2269 0.2501 0.2102 0.045 Uiso 1 1 calc R U
C46 C 0.2485(7) 0.1249(6) 0.1676(4) 0.0422(16) Uani 1 1 d . .
C47 C 0.3427(7) 0.0420(5) 0.1433(3) 0.0390(15) Uani 1 1 d . .
C48 C 0.4824(7) 0.0244(5) 0.1500(3) 0.0400(15) Uani 1 1 d . .
H48 H 0.5455 -0.0322 0.1348 0.048 Uiso 1 1 calc R U
C49 C 0.5301(7) 0.0919(5) 0.1800(3) 0.0350(14) Uani 1 1 d . .
C50 C 0.7704(7) -0.0231(5) 0.1719(3) 0.0406(15) Uani 1 1 d . .
H50 H 0.7727 -0.0974 0.2002 0.049 Uiso 1 1 calc R U
C51 C 0.9063(8) -0.0109(6) 0.1428(4) 0.0525(19) Uani 1 1 d . .
H51A H 0.9236 0.0621 0.1360 0.063 Uiso 1 1 calc R U
H51B H 0.9880 -0.0759 0.1543 0.063 Uiso 1 1 calc R U
C52 C 0.7960(8) -0.0188(6) 0.1025(4) 0.0475(17) Uani 1 1 d . .
H52A H 0.8110 -0.0885 0.0894 0.057 Uiso 1 1 calc R U
H52B H 0.7466 0.0493 0.0711 0.057 Uiso 1 1 calc R U

loop_
_atom_site_aniso_label
_atom_site_aniso_U_11
_atom_site_aniso_U_22
_atom_site_aniso_U_33
_atom_site_aniso_U_23
_atom_site_aniso_U_13
_atom_site_aniso_U_12
Er1 0.03096(16) 0.03651(16) 0.03213(16) -0.02077(12) 0.00532(11) -0.00796(11)
K1 0.0697(15) 0.1090(19) 0.113(2) -0.0459(17) 0.0097(14) -0.0094(14)
Cl1 0.0374(10) 0.0853(14) 0.0871(15) -0.0603(13) 0.0158(10) -0.0113(9)
Cl2 0.0602(12) 0.0689(12) 0.0644(12) -0.0405(10) -0.0026(10) -0.0258(10)
Cl3 0.0373(9) 0.0657(12) 0.0724(13) -0.0429(10) 0.0232(9) -0.0113(8)
Cl4 0.0517(11) 0.0741(13) 0.0881(15) -0.0521(12) 0.0034(11) -0.0263(10)
F1 0.035(2) 0.099(4) 0.100(4) -0.065(3) 0.020(2) -0.029(2)
F2 0.049(3) 0.108(4) 0.073(3) -0.048(3) 0.009(2) -0.040(3)
F3 0.025(2) 0.094(3) 0.065(3) -0.037(3) 0.0005(19) -0.002(2)
F4 0.030(2) 0.072(3) 0.106(4) -0.047(3) -0.004(2) -0.012(2)
O1 0.044(3) 0.058(3) 0.139(6) -0.056(4) 0.038(3) -0.026(3)
O2 0.040(3) 0.037(2) 0.044(3) -0.022(2) 0.014(2) -0.0085(19)
O3 0.036(2) 0.037(2) 0.046(3) -0.022(2) 0.004(2) -0.0091(19)
O4 0.040(3) 0.088(4) 0.056(3) -0.045(3) 0.017(2) -0.034(3)
O5 0.038(2) 0.045(3) 0.043(3) -0.026(2) 0.007(2) -0.017(2)
O6 0.035(2) 0.048(3) 0.031(2) -0.022(2) 0.0066(19) -0.011(2)
O7 0.028(2) 0.084(4) 0.055(3) -0.041(3) 0.003(2) -0.006(2)
O8 0.031(2) 0.058(3) 0.040(3) -0.026(2) -0.001(2) 0.001(2)
O9 0.031(2) 0.050(3) 0.030(2) -0.0215(19) 0.0053(18) -0.0109(19)
O10 0.033(3) 0.056(3) 0.133(6) -0.044(4) -0.006(3) -0.010(2)
O11 0.045(3) 0.036(2) 0.033(2) -0.0144(19) -0.001(2) -0.009(2)
O12 0.031(2) 0.042(3) 0.062(3) -0.029(2) 0.012(2) -0.0092(19)
O1W 0.120(7) 0.127(6) 0.097(6) -0.034(5) 0.023(5) -0.080(6)
O2W 0.039(3) 0.102(5) 0.096(5) -0.063(4) 0.001(3) -0.006(3)
O3W 0.066(4) 0.059(4) 0.115(6) -0.038(4) -0.011(4) -0.014(3)
N1 0.036(3) 0.032(3) 0.052(3) -0.024(2) 0.010(3) -0.014(2)
N2 0.043(3) 0.048(3) 0.031(3) -0.024(2) 0.011(2) -0.020(3)
N3 0.027(3) 0.045(3) 0.042(3) -0.027(2) 0.007(2) -0.013(2)
N4 0.032(3) 0.031(3) 0.052(3) -0.020(2) 0.009(2) -0.008(2)
C1 0.040(4) 0.029(3) 0.055(4) -0.016(3) 0.015(3) -0.009(3)
C2 0.029(3) 0.032(3) 0.053(4) -0.014(3) 0.008(3) -0.009(3)
C3 0.029(3) 0.033(3) 0.041(3) -0.015(3) 0.009(3) -0.008(2)
C4 0.031(3) 0.030(3) 0.032(3) -0.010(2) 0.003(3) -0.009(2)
C5 0.033(3) 0.034(3) 0.037(3) -0.016(3) 0.002(3) -0.006(3)
C6 0.043(4) 0.041(4) 0.045(4) -0.024(3) 0.002(3) -0.009(3)
C7 0.029(3) 0.062(4) 0.055(4) -0.032(4) 0.004(3) -0.010(3)
C8 0.033(3) 0.049(4) 0.052(4) -0.025(3) 0.007(3) -0.010(3)
C9 0.034(3) 0.043(4) 0.054(4) -0.031(3) 0.008(3) -0.005(3)
C10 0.031(3) 0.034(3) 0.044(4) -0.017(3) 0.006(3) -0.009(3)
C11 0.046(4) 0.038(4) 0.057(4) -0.027(3) 0.011(3) -0.014(3)
C12 0.058(5) 0.060(5) 0.062(5) -0.035(4) -0.001(4) -0.015(4)
C13 0.044(5) 0.084(6) 0.110(8) -0.068(6) 0.015(5) -0.025(4)
C14 0.040(4) 0.035(3) 0.035(3) -0.017(3) 0.007(3) -0.017(3)
C15 0.044(4) 0.046(4) 0.039(4) -0.021(3) 0.009(3) -0.023(3)
C16 0.038(3) 0.040(3) 0.027(3) -0.014(3) 0.006(3) -0.020(3)
C17 0.033(3) 0.033(3) 0.026(3) -0.011(2) 0.001(2) -0.009(2)
C18 0.038(3) 0.031(3) 0.029(3) -0.012(2) -0.001(3) -0.009(2)
C19 0.037(4) 0.047(4) 0.036(3) -0.015(3) 0.009(3) -0.014(3)
C20 0.031(3) 0.045(4) 0.047(4) -0.016(3) 0.000(3) -0.015(3)
C21 0.046(4) 0.033(3) 0.038(3) -0.013(3) -0.009(3) -0.012(3)
C22 0.047(4) 0.035(3) 0.035(3) -0.018(3) 0.004(3) -0.011(3)
C23 0.035(3) 0.035(3) 0.031(3) -0.014(3) 0.005(3) -0.014(3)
C24 0.053(4) 0.064(5) 0.036(4) -0.028(3) 0.021(3) -0.031(4)
C25 0.045(4) 0.093(6) 0.074(6) -0.055(5) 0.021(4) -0.030(4)
C26 0.053(5) 0.079(6) 0.084(6) -0.060(5) 0.015(4) -0.022(4)
C27 0.031(3) 0.039(3) 0.034(3) -0.016(3) 0.003(3) -0.004(3)
C28 0.026(3) 0.041(3) 0.038(3) -0.018(3) 0.002(3) -0.009(3)
C29 0.027(3) 0.035(3) 0.028(3) -0.016(2) 0.004(2) -0.008(2)
C30 0.029(3) 0.037(3) 0.027(3) -0.016(2) 0.004(2) -0.007(2)
C31 0.030(3) 0.034(3) 0.024(3) -0.013(2) 0.003(2) -0.006(2)
C32 0.033(3) 0.044(4) 0.029(3) -0.015(3) -0.004(3) -0.009(3)
C33 0.025(3) 0.049(4) 0.037(3) -0.014(3) 0.001(3) -0.005(3)
C34 0.031(3) 0.041(4) 0.044(4) -0.017(3) 0.015(3) -0.010(3)
C35 0.034(3) 0.044(4) 0.044(4) -0.026(3) 0.011(3) -0.017(3)
C36 0.028(3) 0.036(3) 0.029(3) -0.015(2) 0.004(2) -0.010(2)
C37 0.043(4) 0.066(5) 0.052(4) -0.036(4) 0.004(3) -0.022(4)
C38 0.046(4) 0.085(6) 0.074(6) -0.054(5) 0.008(4) -0.025(4)
C39 0.057(5) 0.074(6) 0.097(7) -0.057(5) 0.009(5) -0.029(4)
C40 0.035(4) 0.033(3) 0.047(4) -0.012(3) 0.002(3) -0.011(3)
C41 0.026(3) 0.033(3) 0.055(4) -0.017(3) 0.003(3) -0.010(2)
C42 0.031(3) 0.028(3) 0.040(3) -0.010(3) 0.004(3) -0.009(2)
C43 0.032(3) 0.024(3) 0.034(3) -0.009(2) 0.009(3) -0.008(2)
C44 0.029(3) 0.031(3) 0.037(3) -0.012(3) 0.008(3) -0.008(2)
C45 0.035(3) 0.034(3) 0.048(4) -0.018(3) 0.004(3) -0.009(3)
C46 0.028(3) 0.047(4) 0.055(4) -0.020(3) 0.003(3) -0.011(3)
C47 0.042(4) 0.038(3) 0.043(4) -0.019(3) 0.004(3) -0.015(3)
C48 0.038(4) 0.031(3) 0.053(4) -0.019(3) 0.007(3) -0.008(3)
C49 0.036(3) 0.028(3) 0.043(4) -0.012(3) 0.005(3) -0.009(3)
C50 0.036(4) 0.030(3) 0.057(4) -0.020(3) 0.006(3) -0.005(3)
C51 0.038(4) 0.047(4) 0.079(6) -0.033(4) 0.018(4) -0.011(3)
C52 0.046(4) 0.049(4) 0.055(4) -0.028(3) 0.011(3) -0.013(3)

loop_
_atom_type_symbol
_atom_type_description
_atom_type_scat_dispersion_real
_atom_type_scat_dispersion_imag
_atom_type_scat_source
C C 0.0033 0.0016 'International Tables Vol C Tables 4.2.6.8 and 6.1.1.4'
H H 0.0000 0.0000 'International Tables Vol C Tables 4.2.6.8 and 6.1.1.4'
N N 0.0061 0.0033 'International Tables Vol C Tables 4.2.6.8 and 6.1.1.4'
O O 0.0106 0.0060 'International Tables Vol C Tables 4.2.6.8 and 6.1.1.4'
F F 0.0171 0.0103 'International Tables Vol C Tables 4.2.6.8 and 6.1.1.4'
Cl Cl 0.1484 0.1585 'International Tables Vol C Tables 4.2.6.8 and 6.1.1.4'
K K 0.2009 0.2494 'International Tables Vol C Tables 4.2.6.8 and 6.1.1.4'
Er Er -0.2586 4.9576 'International Tables Vol C Tables 4.2.6.8 and 6.1.1.4'

loop_
_geom_angle_atom_site_label_1
_geom_angle_atom_site_label_2
_geom_angle_atom_site_label_3
_geom_angle
_geom_angle_site_symmetry_1
_geom_angle_site_symmetry_3
O8 Er1 O2 106.97(18) . .
O8 Er1 O12 82.33(17) . .
O2 Er1 O12 147.81(15) . .
O8 Er1 O6 143.62(15) . .
O2 Er1 O6 78.81(16) . .
O12 Er1 O6 112.25(17) . .
O8 Er1 O5 81.09(17) . .
O2 Er1 O5 139.36(14) . .
O12 Er1 O5 71.69(15) . .
O6 Er1 O5 73.13(15) . .
O8 Er1 O11 140.69(14) . .
O2 Er1 O11 82.13(16) . .
O12 Er1 O11 72.50(15) . .
O6 Er1 O11 75.16(14) . .
O5 Er1 O11 117.15(16) . .
O8 Er1 O9 71.24(15) . .
O2 Er1 O9 77.44(15) . .
O12 Er1 O9 76.71(16) . .
O6 Er1 O9 143.02(15) . .
O5 Er1 O9 140.25(14) . .
O11 Er1 O9 73.85(14) . .
O8 Er1 O3 73.38(15) . .
O2 Er1 O3 71.43(15) . .
O12 Er1 O3 139.80(15) . .
O6 Er1 O3 74.85(15) . .
O5 Er1 O3 73.24(15) . .
O11 Er1 O3 143.13(14) . .
O9 Er1 O3 122.48(15) . .
O8 Er1 K1 137.08(14) . .
O2 Er1 K1 39.77(12) . .
O12 Er1 K1 113.72(12) . .
O6 Er1 K1 69.28(11) . .
O5 Er1 K1 141.01(11) . .
O11 Er1 K1 42.59(11) . .
O9 Er1 K1 74.31(11) . .
O3 Er1 K1 105.83(11) . .
O1W K1 O2W 79.5(2) . .
O1W K1 O1 122.3(3) . .
O2W K1 O1 76.47(18) . .
O1W K1 O4 115.0(2) . 1_655
O2W K1 O4 78.43(18) . 1_655
O1 K1 O4 110.37(19) . 1_655
O1W K1 O2 100.0(2) . .
O2W K1 O2 110.16(18) . .
O1 K1 O2 44.93(14) . .
O4 K1 O2 145.07(15) 1_655 .
O1W K1 O11 80.31(19) . .
O2W K1 O11 155.78(18) . .
O1 K1 O11 103.58(16) . .
O4 K1 O11 122.62(17) 1_655 .
O2 K1 O11 60.66(13) . .
O1W K1 O10 56.4(2) . .
O2W K1 O10 131.58(18) . .
O1 K1 O10 142.03(17) . .
O4 K1 O10 101.34(17) 1_655 .
O2 K1 O10 97.21(14) . .
O11 K1 O10 39.61(12) . .
O1W K1 Er1 92.65(18) . .
O2W K1 Er1 137.17(15) . .
O1 K1 Er1 72.59(12) . .
O4 K1 Er1 140.28(14) 1_655 .
O2 K1 Er1 29.43(9) . .
O11 K1 Er1 31.39(9) . .
O10 K1 Er1 69.69(10) . .
C1 O1 K1 93.7(4) . .
C1 O2 Er1 136.6(4) . .
C1 O2 K1 85.9(4) . .
Er1 O2 K1 110.80(17) . .
C4 O3 Er1 127.2(4) . .
C14 O4 K1 127.7(4) . 1_455
C14 O5 Er1 134.7(4) . .
C17 O6 Er1 131.8(4) . .
C27 O8 Er1 139.9(4) . .
C30 O9 Er1 129.1(4) . .
C40 O10 K1 87.3(4) . .
C40 O11 Er1 135.7(4) . .
C40 O11 K1 103.6(4) . .
Er1 O11 K1 106.01(15) . .
C43 O12 Er1 129.8(4) . .
C2 N1 C10 119.5(5) . .
C2 N1 C11 121.0(5) . .
C10 N1 C11 119.5(5) . .
C15 N2 C23 120.2(5) . .
C15 N2 C24 119.4(6) . .
C23 N2 C24 120.3(5) . .
C28 N3 C36 119.7(5) . .
C28 N3 C37 119.4(5) . .
C36 N3 C37 120.5(5) . .
C41 N4 C49 119.6(5) . .
C41 N4 C50 121.3(5) . .
C49 N4 C50 118.8(5) . .
O1 C1 O2 123.7(6) . .
O1 C1 C3 118.0(6) . .
O2 C1 C3 118.3(6) . .
N1 C2 C3 125.0(6) . .
C2 C3 C4 119.4(5) . .
C2 C3 C1 116.4(6) . .
C4 C3 C1 124.2(5) . .
O3 C4 C3 125.0(5) . .
O3 C4 C5 119.7(6) . .
C3 C4 C5 115.3(5) . .
C6 C5 C10 119.4(5) . .
C6 C5 C4 119.5(5) . .
C10 C5 C4 121.0(6) . .
C7 C6 C5 120.1(6) . .
F1 C7 C6 120.0(6) . .
F1 C7 C8 119.3(6) . .
C6 C7 C8 120.7(7) . .
C9 C8 C7 120.8(6) . .
C9 C8 Cl1 120.2(5) . .
C7 C8 Cl1 119.0(5) . .
C8 C9 C10 119.3(6) . .
N1 C10 C5 119.7(5) . .
N1 C10 C9 120.7(5) . .
C5 C10 C9 119.6(6) . .
C12 C11 N1 118.6(6) . .
C12 C11 C13 60.4(6) . .
N1 C11 C13 118.7(6) . .
C11 C12 C13 59.7(6) . .
C11 C13 C12 59.9(5) . .
O4 C14 O5 125.5(6) . .
O4 C14 C16 118.0(5) . .
O5 C14 C16 116.6(6) . .
N2 C15 C16 124.7(6) . .
C15 C16 C17 118.8(5) . .
C15 C16 C14 116.4(6) . .
C17 C16 C14 124.8(5) . .
O6 C17 C16 125.8(5) . .
O6 C17 C18 117.9(5) . .
C16 C17 C18 116.3(5) . .
C19 C18 C23 119.3(5) . .
C19 C18 C17 119.5(5) . .
C23 C18 C17 121.2(6) . .
C20 C19 C18 120.1(6) . .
F2 C20 C19 119.9(6) . .
F2 C20 C21 119.3(6) . .
C19 C20 C21 120.8(6) . .
C22 C21 C20 120.1(6) . .
C22 C21 Cl2 120.6(5) . .
C20 C21 Cl2 119.3(5) . .
C21 C22 C23 120.2(6) . .
N2 C23 C18 118.8(5) . .
N2 C23 C22 121.7(5) . .
C18 C23 C22 119.5(6) . .
N2 C24 C26 118.7(6) . .
N2 C24 C25 119.1(6) . .
C26 C24 C25 60.2(5) . .
C24 C25 C26 60.1(5) . .
C24 C26 C25 59.7(5) . .
O8 C27 O7 124.1(6) . .
O8 C27 C29 118.2(5) . .
O7 C27 C29 117.8(5) . .
N3 C28 C29 124.5(6) . .
C28 C29 C30 119.9(5) . .
C28 C29 C27 116.8(5) . .
C30 C29 C27 123.3(5) . .
O9 C30 C29 125.7(5) . .
O9 C30 C31 118.6(5) . .
C29 C30 C31 115.6(5) . .
C32 C31 C36 119.1(5) . .
C32 C31 C30 120.2(5) . .
C36 C31 C30 120.8(5) . .
C33 C32 C31 120.7(6) . .
F3 C33 C32 121.2(6) . .
F3 C33 C34 117.8(5) . .
C32 C33 C34 121.0(6) . .
C35 C34 C33 119.8(6) . .
C35 C34 Cl3 120.4(5) . .
C33 C34 Cl3 119.8(5) . .
C34 C35 C36 119.5(6) . .
N3 C36 C31 119.4(5) . .
N3 C36 C35 120.7(5) . .
C31 C36 C35 119.8(5) . .
C38 C37 C39 61.7(5) . .
C38 C37 N3 119.1(6) . .
C39 C37 N3 119.8(7) . .
C37 C38 C39 59.2(5) . .
C37 C39 C38 59.1(5) . .
O10 C40 O11 123.9(6) . .
O10 C40 C42 117.7(6) . .
O11 C40 C42 118.3(6) . .
N4 C41 C42 124.4(6) . .
C41 C42 C43 118.7(5) . .
C41 C42 C40 118.0(6) . .
C43 C42 C40 123.2(5) . .
O12 C43 C42 125.3(5) . .
O12 C43 C44 118.1(5) . .
C42 C43 C44 116.5(5) . .
C49 C44 C45 119.4(6) . .
C49 C44 C43 121.6(6) . .
C45 C44 C43 119.0(5) . .
C46 C45 C44 119.1(6) . .
F4 C46 C45 119.2(6) . .
F4 C46 C47 119.2(6) . .
C45 C46 C47 121.7(6) . .
C48 C47 C46 120.0(6) . .
C48 C47 Cl4 121.4(5) . .
C46 C47 Cl4 118.6(5) . .
C47 C48 C49 119.7(6) . .
N4 C49 C48 121.0(5) . .
N4 C49 C44 119.0(5) . .
C48 C49 C44 120.0(6) . .
N4 C50 C52 118.1(6) . .
N4 C50 C51 118.6(6) . .
C52 C50 C51 59.6(5) . .
C52 C51 C50 60.0(5) . .
C51 C52 C50 60.4(5) . .

loop_
_geom_bond_atom_site_label_1
_geom_bond_atom_site_label_2
_geom_bond_distance
_geom_bond_site_symmetry_2
Er1 O8 2.262(4) .
Er1 O2 2.277(5) .
Er1 O12 2.298(4) .
Er1 O6 2.324(4) .
Er1 O5 2.331(5) .
Er1 O11 2.348(4) .
Er1 O9 2.428(4) .
Er1 O3 2.446(4) .
Er1 K1 4.332(3) .
K1 O1W 2.618(8) .
K1 O2W 2.805(8) .
K1 O1 2.812(6) .
K1 O4 2.922(6) 1_655
K1 O2 2.965(5) .
K1 O11 3.051(6) .
K1 O10 3.399(6) .
Cl1 C8 1.724(7) .
Cl2 C21 1.723(6) .
Cl3 C34 1.720(6) .
Cl4 C47 1.725(6) .
F1 C7 1.342(8) .
F2 C20 1.333(8) .
F3 C33 1.349(7) .
F4 C46 1.354(8) .
O1 C1 1.234(8) .
O2 C1 1.275(7) .
O3 C4 1.246(7) .
O4 C14 1.243(8) .
O4 K1 2.922(6) 1_455
O5 C14 1.258(7) .
O6 C17 1.263(7) .
O7 C27 1.242(8) .
O8 C27 1.254(7) .
O9 C30 1.251(7) .
O10 C40 1.242(8) .
O11 C40 1.261(7) .
O12 C43 1.256(7) .
N1 C2 1.351(8) .
N1 C10 1.379(8) .
N1 C11 1.467(8) .
N2 C15 1.344(8) .
N2 C23 1.382(8) .
N2 C24 1.465(8) .
N3 C28 1.340(7) .
N3 C36 1.386(8) .
N3 C37 1.465(8) .
N4 C41 1.357(8) .
N4 C49 1.390(8) .
N4 C50 1.463(7) .
C1 C3 1.500(8) .
C2 C3 1.367(8) .
C3 C4 1.433(8) .
C4 C5 1.479(8) .
C5 C6 1.401(9) .
C5 C10 1.403(8) .
C6 C7 1.363(9) .
C7 C8 1.393(9) .
C8 C9 1.367(9) .
C9 C10 1.417(8) .
C11 C12 1.478(11) .
C11 C13 1.477(11) .
C12 C13 1.486(12) .
C14 C16 1.526(8) .
C15 C16 1.384(8) .
C16 C17 1.416(8) .
C17 C18 1.471(8) .
C18 C19 1.386(9) .
C18 C23 1.406(8) .
C19 C20 1.369(9) .
C20 C21 1.396(9) .
C21 C22 1.355(9) .
C22 C23 1.405(8) .
C24 C26 1.481(11) .
C24 C25 1.474(11) .
C25 C26 1.481(11) .
C27 C29 1.509(8) .
C28 C29 1.374(8) .
C29 C30 1.416(8) .
C30 C31 1.474(7) .
C31 C32 1.387(8) .
C31 C36 1.407(8) .
C32 C33 1.352(8) .
C33 C34 1.407(9) .
C34 C35 1.366(9) .
C35 C36 1.411(8) .
C37 C38 1.448(10) .
C37 C39 1.449(11) .
C38 C39 1.485(11) .
C40 C42 1.514(8) .
C41 C42 1.369(8) .
C42 C43 1.428(8) .
C43 C44 1.450(8) .
C44 C49 1.395(8) .
C44 C45 1.411(9) .
C45 C46 1.359(9) .
C46 C47 1.392(9) .
C47 C48 1.366(9) .
C48 C49 1.401(9) .
C50 C52 1.496(10) .
C50 C51 1.503(10) .
C51 C52 1.492(10) .
